data_2216005
loop_
_publ_author_name
'Sai Bi'
'Hao Luo'
'Wu-Lan Zeng'
'Jun Wan'

_publ_section_title
;
 2-(1<i>H</i>-Benzotriazol-1-yl)-1-(2-fluorobenzoyl)ethyl benzoate
;
_journal_coeditor_code HK2350
_journal_issue 11
_journal_name_full 'Acta Crystallographica Section E'
_journal_page_first o4499
_journal_page_last o4499
_journal_paper_doi 10.1107/S1600536807053251
_journal_volume 63
_journal_year 2007
_chemical_formula_iupac 'C22 H16 F N3 O3'
_chemical_formula_moiety 'C22 H16 F N3 O3'
_chemical_formula_sum 'C22 H16 F N3 O3'
_chemical_formula_weight 389.38
_chemical_name_systematic
;
2-(1H-Benzotriazol-1-yl)-1-(2-fluorobenzoyl)ethyl benzoate
;
_space_group_IT_number 2
_symmetry_cell_setting triclinic
_symmetry_space_group_name_Hall '-P 1'
_symmetry_space_group_name_H-M 'P -1'
_atom_sites_solution_hydrogens geom
_atom_sites_solution_primary direct
_atom_sites_solution_secondary difmap
_audit_creation_method SHELXL-97
_cell_angle_alpha 115.187(2)
_cell_angle_beta 101.572(2)
_cell_angle_gamma 103.929(2)
_cell_formula_units_Z 2
_cell_length_a 9.8372(11)
_cell_length_b 9.8985(12)
_cell_length_c 11.6126(13)
_cell_measurement_reflns_used 1186
_cell_measurement_temperature 294(2)
_cell_measurement_theta_max 24.86
_cell_measurement_theta_min 2.27
_cell_volume 932.17(19)
_computing_cell_refinement 'SAINT (Siemens, 1996)'
_computing_data_collection 'SMART (Siemens, 1996)'
_computing_data_reduction 'SAINT (Siemens, 1996)'
_computing_molecular_graphics 'SHELXTL (Sheldrick, 1997b)'
_computing_publication_material
;
SHELXTL (Sheldrick, 1997b), PARST (Nardelli, 1995) and PLATON
(Spek, 2003)
;
_computing_structure_refinement 'SHELXL97 (Sheldrick, 1997a)'
_computing_structure_solution 'SHELXS97 (Sheldrick, 1997a)'
_diffrn_ambient_temperature 294(2)
_diffrn_detector_area_resol_mean 8.33
_diffrn_measured_fraction_theta_full 0.980
_diffrn_measured_fraction_theta_max 0.980
_diffrn_measurement_device_type
;
Siemens SMART 1000 CCD area-detector
;
_diffrn_measurement_method \w
_diffrn_radiation_monochromator graphite
_diffrn_radiation_source 'fine-focus sealed tube'
_diffrn_radiation_type MoK\a
_diffrn_radiation_wavelength 0.71073
_diffrn_reflns_av_R_equivalents 0.0191
_diffrn_reflns_av_sigmaI/netI 0.0415
_diffrn_reflns_limit_h_max 6
_diffrn_reflns_limit_h_min -12
_diffrn_reflns_limit_k_max 12
_diffrn_reflns_limit_k_min -11
_diffrn_reflns_limit_l_max 14
_diffrn_reflns_limit_l_min -14
_diffrn_reflns_number 5309
_diffrn_reflns_theta_full 26.04
_diffrn_reflns_theta_max 26.04
_diffrn_reflns_theta_min 2.06
_diffrn_standards_number 0
_exptl_absorpt_coefficient_mu 0.101
_exptl_absorpt_correction_T_max 0.9900
_exptl_absorpt_correction_T_min 0.9684
_exptl_absorpt_correction_type multi-scan
_exptl_absorpt_process_details '(SADABS; Sheldrick, 1996)'
_exptl_crystal_colour colorless
_exptl_crystal_density_diffrn 1.387
_exptl_crystal_density_method 'not measured'
_exptl_crystal_description block
_exptl_crystal_F_000 404
_exptl_crystal_size_max 0.32
_exptl_crystal_size_mid 0.25
_exptl_crystal_size_min 0.10
_refine_diff_density_max 0.142
_refine_diff_density_min -0.205
_refine_ls_extinction_method none
_refine_ls_goodness_of_fit_ref 1.042
_refine_ls_hydrogen_treatment constr
_refine_ls_matrix_type full
_refine_ls_number_parameters 262
_refine_ls_number_reflns 3612
_refine_ls_number_restraints 0
_refine_ls_restrained_S_all 1.042
_refine_ls_R_factor_all 0.0787
_refine_ls_R_factor_gt 0.0527
_refine_ls_shift/su_max 0.000
_refine_ls_shift/su_mean 0.000
_refine_ls_structure_factor_coef Fsqd
_refine_ls_weighting_details 'calc w=1/[\s^2^(Fo^2^)+(0.0399P)^2^+0.1753P] where P=(Fo^2^+2Fc^2^)/3'
_refine_ls_weighting_scheme calc
_refine_ls_wR_factor_gt 0.1039
_refine_ls_wR_factor_ref 0.1178
_reflns_number_gt 2543
_reflns_number_total 3612
_reflns_threshold_expression I>2\s(I)
_cod_data_source_file hk2350.cif
_cod_data_source_block I
_cod_database_code 2216005
_cod_database_fobs_code 2216005

loop_
_symmetry_equiv_pos_as_xyz
'x, y, z'
'-x, -y, -z'

loop_
_atom_site_type_symbol
_atom_site_label
_atom_site_fract_x
_atom_site_fract_y
_atom_site_fract_z
_atom_site_U_iso_or_equiv
_atom_site_adp_type
_atom_site_calc_flag
_atom_site_refinement_flags
_atom_site_occupancy
F F1 0.60239(17) 0.34447(16) 0.07729(12) 0.0707(4) Uani d . 1
O O1 0.84080(18) 0.27597(19) 0.37136(14) 0.0602(5) Uani d . 1
O O2 0.77177(15) 0.52712(15) 0.49177(12) 0.0436(4) Uani d . 1
O O3 0.55363(18) 0.34154(19) 0.44232(15) 0.0614(5) Uani d . 1
N N1 0.80939(19) 0.72821(19) 0.36119(16) 0.0410(4) Uani d . 1
N N2 0.7254(2) 0.7301(2) 0.25404(17) 0.0536(5) Uani d . 1
N N3 0.6900(2) 0.8564(2) 0.2985(2) 0.0589(5) Uani d . 1
C C1 0.6462(2) 0.2172(2) 0.0430(2) 0.0443(5) Uani d . 1
C C2 0.6046(3) 0.1115(3) -0.0929(2) 0.0562(6) Uani d . 1
H H2B 0.5498 0.1285 -0.1572 0.067 Uiso calc R 1
C C3 0.6455(3) -0.0192(3) -0.1316(2) 0.0629(7) Uani d . 1
H H3B 0.6199 -0.0913 -0.2232 0.076 Uiso calc R 1
C C4 0.7243(3) -0.0447(3) -0.0359(3) 0.0650(7) Uani d . 1
H H4A 0.7508 -0.1345 -0.0628 0.078 Uiso calc R 1
C C5 0.7640(2) 0.0628(3) 0.0997(2) 0.0535(6) Uani d . 1
H H5A 0.8171 0.0440 0.1635 0.064 Uiso calc R 1
C C6 0.7269(2) 0.1990(2) 0.14382(19) 0.0394(5) Uani d . 1
C C7 0.7744(2) 0.3082(2) 0.2927(2) 0.0400(5) Uani d . 1
C C8 0.7447(2) 0.4643(2) 0.34929(18) 0.0393(5) Uani d . 1
H H8A 0.6418 0.4454 0.3018 0.047 Uiso calc R 1
C C9 0.8546(2) 0.5926(2) 0.3385(2) 0.0429(5) Uani d . 1
H H9A 0.9523 0.6300 0.4046 0.051 Uiso calc R 1
H H9B 0.8627 0.5455 0.2491 0.051 Uiso calc R 1
C C10 0.8278(2) 0.8585(2) 0.4790(2) 0.0404(5) Uani d . 1
C C11 0.7505(2) 0.9393(3) 0.4378(2) 0.0478(5) Uani d . 1
C C12 0.7438(3) 1.0812(3) 0.5334(3) 0.0659(7) Uani d . 1
H H12A 0.6908 1.1357 0.5074 0.079 Uiso calc R 1
C C13 0.8184(3) 1.1363(3) 0.6665(3) 0.0704(8) Uani d . 1
H H13A 0.8162 1.2303 0.7326 0.084 Uiso calc R 1
C C14 0.8982(3) 1.0544(3) 0.7057(2) 0.0656(7) Uani d . 1
H H14A 0.9486 1.0969 0.7975 0.079 Uiso calc R 1
C C15 0.9049(3) 0.9151(3) 0.6149(2) 0.0517(6) Uani d . 1
H H15A 0.9577 0.8610 0.6419 0.062 Uiso calc R 1
C C16 0.6693(2) 0.4465(2) 0.5249(2) 0.0411(5) Uani d . 1
C C17 0.7187(2) 0.5001(2) 0.67165(19) 0.0389(5) Uani d . 1
C C18 0.6172(3) 0.4414(3) 0.7218(2) 0.0485(5) Uani d . 1
H H18A 0.5200 0.3731 0.6644 0.058 Uiso calc R 1
C C19 0.6600(3) 0.4842(3) 0.8570(2) 0.0563(6) Uani d . 1
H H19A 0.5907 0.4474 0.8911 0.068 Uiso calc R 1
C C20 0.8046(3) 0.5809(3) 0.9413(2) 0.0594(7) Uani d . 1
H H20A 0.8335 0.6077 1.0320 0.071 Uiso calc R 1
C C21 0.9073(3) 0.6385(3) 0.8918(2) 0.0591(7) Uani d . 1
H H21A 1.0054 0.7031 0.9487 0.071 Uiso calc R 1
C C22 0.8637(2) 0.5997(3) 0.7575(2) 0.0477(6) Uani d . 1
H H22A 0.9320 0.6407 0.7247 0.057 Uiso calc R 1

loop_
_atom_site_aniso_label
_atom_site_aniso_U_11
_atom_site_aniso_U_22
_atom_site_aniso_U_33
_atom_site_aniso_U_12
_atom_site_aniso_U_13
_atom_site_aniso_U_23
F1 0.1010(12) 0.0678(9) 0.0465(8) 0.0491(9) 0.0129(8) 0.0272(7)
O1 0.0772(12) 0.0693(11) 0.0448(9) 0.0394(9) 0.0157(8) 0.0333(8)
O2 0.0501(9) 0.0428(8) 0.0305(7) 0.0095(7) 0.0149(7) 0.0156(6)
O3 0.0550(10) 0.0615(10) 0.0442(9) 0.0003(9) 0.0100(8) 0.0208(8)
N1 0.0481(11) 0.0417(10) 0.0349(9) 0.0158(8) 0.0115(8) 0.0221(8)
N2 0.0615(13) 0.0555(12) 0.0443(11) 0.0163(10) 0.0099(10) 0.0318(10)
N3 0.0670(14) 0.0561(12) 0.0607(13) 0.0234(11) 0.0135(11) 0.0385(11)
C1 0.0469(13) 0.0430(12) 0.0423(12) 0.0176(10) 0.0144(10) 0.0206(10)
C2 0.0612(16) 0.0571(15) 0.0354(12) 0.0134(12) 0.0077(11) 0.0189(11)
C3 0.0614(17) 0.0551(15) 0.0396(13) 0.0076(13) 0.0142(12) 0.0048(12)
C4 0.0663(17) 0.0458(14) 0.0617(16) 0.0232(13) 0.0176(14) 0.0097(12)
C5 0.0505(14) 0.0485(13) 0.0527(14) 0.0200(11) 0.0102(11) 0.0202(11)
C6 0.0392(12) 0.0393(11) 0.0360(11) 0.0121(9) 0.0124(10) 0.0172(9)
C7 0.0398(12) 0.0466(12) 0.0384(11) 0.0155(10) 0.0141(10) 0.0250(10)
C8 0.0455(13) 0.0423(11) 0.0283(10) 0.0165(10) 0.0113(9) 0.0165(9)
C9 0.0496(13) 0.0453(12) 0.0383(11) 0.0206(10) 0.0180(10) 0.0218(10)
C10 0.0432(13) 0.0375(11) 0.0416(12) 0.0126(9) 0.0158(10) 0.0214(10)
C11 0.0514(14) 0.0443(12) 0.0546(14) 0.0170(11) 0.0182(12) 0.0307(11)
C12 0.0767(19) 0.0538(15) 0.089(2) 0.0355(14) 0.0374(17) 0.0444(15)
C13 0.095(2) 0.0457(14) 0.0719(18) 0.0292(14) 0.0408(17) 0.0230(13)
C14 0.085(2) 0.0522(15) 0.0460(14) 0.0197(14) 0.0195(14) 0.0173(12)
C15 0.0594(15) 0.0481(13) 0.0426(13) 0.0196(11) 0.0128(11) 0.0206(11)
C16 0.0450(13) 0.0389(11) 0.0394(12) 0.0164(10) 0.0160(11) 0.0184(10)
C17 0.0471(13) 0.0373(11) 0.0368(11) 0.0195(10) 0.0193(10) 0.0180(9)
C18 0.0496(14) 0.0516(13) 0.0489(13) 0.0172(11) 0.0212(11) 0.0278(11)
C19 0.0693(17) 0.0629(15) 0.0532(14) 0.0263(13) 0.0347(13) 0.0360(13)
C20 0.0771(19) 0.0663(16) 0.0370(12) 0.0259(14) 0.0235(13) 0.0262(12)
C21 0.0568(16) 0.0672(16) 0.0402(13) 0.0143(13) 0.0119(12) 0.0223(12)
C22 0.0501(14) 0.0516(13) 0.0416(12) 0.0162(11) 0.0214(11) 0.0223(11)

loop_
_atom_type_symbol
_atom_type_description
_atom_type_scat_dispersion_real
_atom_type_scat_dispersion_imag
_atom_type_scat_source
C C 0.0033 0.0016 'International Tables Vol C Tables 4.2.6.8 and 6.1.1.4'
H H 0.0000 0.0000 'International Tables Vol C Tables 4.2.6.8 and 6.1.1.4'
N N 0.0061 0.0033 'International Tables Vol C Tables 4.2.6.8 and 6.1.1.4'
O O 0.0106 0.0060 'International Tables Vol C Tables 4.2.6.8 and 6.1.1.4'
F F 0.0171 0.0103 'International Tables Vol C Tables 4.2.6.8 and 6.1.1.4'

loop_
_geom_angle_atom_site_label_1
_geom_angle_atom_site_label_2
_geom_angle_atom_site_label_3
_geom_angle
C16 O2 C8 115.86(15)
N2 N1 C10 109.85(17)
N2 N1 C9 119.67(16)
C10 N1 C9 130.29(17)
C22 C17 C18 119.53(19)
C22 C17 C16 122.21(18)
C18 C17 C16 118.19(19)
N2 N3 C11 108.13(18)
C1 C6 C5 115.72(19)
C1 C6 C7 126.45(19)
C5 C6 C7 117.82(19)
O2 C8 C9 105.53(15)
O2 C8 C7 109.03(15)
C9 C8 C7 110.79(16)
O2 C8 H8A 110.5
C9 C8 H8A 110.5
C7 C8 H8A 110.5
N3 N2 N1 109.04(17)
O3 C16 O2 122.66(18)
O3 C16 C17 124.95(19)
O2 C16 C17 112.38(18)
O1 C7 C6 120.20(19)
O1 C7 C8 118.75(18)
C6 C7 C8 121.03(17)
N1 C9 C8 112.24(17)
N1 C9 H9A 109.2
C8 C9 H9A 109.2
N1 C9 H9B 109.2
C8 C9 H9B 109.2
H9A C9 H9B 107.9
F1 C1 C2 116.7(2)
F1 C1 C6 119.51(18)
C2 C1 C6 123.8(2)
N1 C10 C11 104.19(17)
N1 C10 C15 133.3(2)
C11 C10 C15 122.5(2)
C21 C22 C17 120.2(2)
C21 C22 H22A 119.9
C17 C22 H22A 119.9
C19 C18 C17 120.1(2)
C19 C18 H18A 120.0
C17 C18 H18A 120.0
C20 C19 C18 120.2(2)
C20 C19 H19A 119.9
C18 C19 H19A 119.9
C4 C5 C6 121.7(2)
C4 C5 H5A 119.2
C6 C5 H5A 119.2
N3 C11 C10 108.78(19)
N3 C11 C12 130.8(2)
C10 C11 C12 120.4(2)
C3 C2 C1 118.5(2)
C3 C2 H2B 120.8
C1 C2 H2B 120.8
C22 C21 C20 119.8(2)
C22 C21 H21A 120.1
C20 C21 H21A 120.1
C19 C20 C21 120.2(2)
C19 C20 H20A 119.9
C21 C20 H20A 119.9
C2 C3 C4 120.4(2)
C2 C3 H3B 119.8
C4 C3 H3B 119.8
C3 C4 C5 120.0(2)
C3 C4 H4A 120.0
C5 C4 H4A 120.0
C15 C14 C13 122.6(2)
C15 C14 H14A 118.7
C13 C14 H14A 118.7
C14 C15 C10 115.8(2)
C14 C15 H15A 122.1
C10 C15 H15A 122.1
C13 C12 C11 117.2(2)
C13 C12 H12A 121.4
C11 C12 H12A 121.4
C12 C13 C14 121.4(2)
C12 C13 H13A 119.3
C14 C13 H13A 119.3

loop_
_geom_bond_atom_site_label_1
_geom_bond_atom_site_label_2
_geom_bond_distance
O2 C16 1.352(2)
O2 C8 1.436(2)
F1 C1 1.354(2)
O3 C16 1.200(2)
N1 N2 1.359(2)
N1 C10 1.362(2)
N1 C9 1.450(2)
O1 C7 1.213(2)
C17 C22 1.384(3)
C17 C18 1.385(3)
C17 C16 1.482(3)
N3 N2 1.297(2)
N3 C11 1.375(3)
C6 C1 1.382(3)
C6 C5 1.391(3)
C6 C7 1.489(3)
C8 C9 1.525(3)
C8 C7 1.529(3)
C8 H8A 0.9800
C9 H9A 0.9700
C9 H9B 0.9700
C1 C2 1.371(3)
C10 C11 1.386(3)
C10 C15 1.394(3)
C22 C21 1.380(3)
C22 H22A 0.9300
C18 C19 1.380(3)
C18 H18A 0.9300
C19 C20 1.373(3)
C19 H19A 0.9300
C5 C4 1.375(3)
C5 H5A 0.9300
C11 C12 1.399(3)
C2 C3 1.366(3)
C2 H2B 0.9300
C21 C20 1.382(3)
C21 H21A 0.9300
C20 H20A 0.9300
C3 C4 1.373(3)
C3 H3B 0.9300
C4 H4A 0.9300
C14 C15 1.361(3)
C14 C13 1.400(3)
C14 H14A 0.9300
C15 H15A 0.9300
C12 C13 1.363(3)
C12 H12A 0.9300
C13 H13A 0.9300

loop_
_geom_hbond_atom_site_label_D
_geom_hbond_atom_site_label_H
_geom_hbond_atom_site_label_A
_geom_hbond_site_symmetry_A
_geom_hbond_distance_DH
_geom_hbond_distance_HA
_geom_hbond_distance_DA
_geom_hbond_angle_DHA
_geom_hbond_publ_flag
C3 H3B O3 2_655 0.93 2.53 3.375(3) 152.03 yes
C8 H8A F1 1_555 0.98 2.27 2.753(2) 109.51 yes

loop_
_geom_torsion_atom_site_label_1
_geom_torsion_atom_site_label_2
_geom_torsion_atom_site_label_3
_geom_torsion_atom_site_label_4
_geom_torsion
C16 O2 C8 C9 168.65(16)
C16 O2 C8 C7 -72.3(2)
C11 N3 N2 N1 -0.5(2)
C10 N1 N2 N3 0.3(2)
C9 N1 N2 N3 175.79(17)
C8 O2 C16 O3 -8.9(3)
C8 O2 C16 C17 169.57(16)
C22 C17 C16 O3 167.6(2)
C18 C17 C16 O3 -9.3(3)
C22 C17 C16 O2 -10.9(3)
C18 C17 C16 O2 172.22(18)
C1 C6 C7 O1 177.4(2)
C5 C6 C7 O1 -1.3(3)
C1 C6 C7 C8 -4.3(3)
C5 C6 C7 C8 177.00(18)
O2 C8 C7 O1 -14.0(3)
C9 C8 C7 O1 101.7(2)
O2 C8 C7 C6 167.59(17)
C9 C8 C7 C6 -76.7(2)
N2 N1 C9 C8 -92.3(2)
C10 N1 C9 C8 82.1(3)
O2 C8 C9 N1 -75.6(2)
C7 C8 C9 N1 166.56(16)
C5 C6 C1 F1 178.43(18)
C7 C6 C1 F1 -0.3(3)
C5 C6 C1 C2 -0.7(3)
C7 C6 C1 C2 -179.5(2)
N2 N1 C10 C11 0.1(2)
C9 N1 C10 C11 -174.82(18)
N2 N1 C10 C15 -178.5(2)
C9 N1 C10 C15 6.6(4)
C18 C17 C22 C21 1.0(3)
C16 C17 C22 C21 -175.9(2)
C22 C17 C18 C19 0.9(3)
C16 C17 C18 C19 177.9(2)
C17 C18 C19 C20 -2.0(3)
C1 C6 C5 C4 1.0(3)
C7 C6 C5 C4 179.8(2)
N2 N3 C11 C10 0.6(2)
N2 N3 C11 C12 -179.3(2)
N1 C10 C11 N3 -0.4(2)
C15 C10 C11 N3 178.39(19)
N1 C10 C11 C12 179.50(19)
C15 C10 C11 C12 -1.7(3)
F1 C1 C2 C3 -179.4(2)
C6 C1 C2 C3 -0.3(4)
C17 C22 C21 C20 -1.7(4)
C18 C19 C20 C21 1.3(4)
C22 C21 C20 C19 0.6(4)
C1 C2 C3 C4 1.1(4)
C2 C3 C4 C5 -0.8(4)
C6 C5 C4 C3 -0.3(4)
C13 C14 C15 C10 0.4(4)
N1 C10 C15 C14 179.2(2)
C11 C10 C15 C14 0.9(3)
N3 C11 C12 C13 -178.9(2)
C10 C11 C12 C13 1.2(3)
C11 C12 C13 C14 0.0(4)
C15 C14 C13 C12 -0.9(4)
